data_7250362
loop_
_publ_author_name
'Letyagin, Gleb'
'Chernavin, Platon A.'
'Maryunina, Kseniya'
'Tolstikov, Svyatoslav E.'
'Tretyakov, Evgeny V.'
'Romanenko, Galina'
'Bogomyakov, Artem'

_publ_section_title
;
 Specific features of the spin density distribution and magnetic
 properties in a series of pyrazolyl-substituted nitronyl nitroxides: a
 magnetochemical and quantum chemical study
;
_journal_name_full 'Physical Chemistry Chemical Physics'
_journal_paper_doi 10.1039/D5CP01102G
_journal_year 2025
_chemical_formula_sum 'C13 H21 N4 O2'
_chemical_formula_weight 265.34
_space_group_crystal_system orthorhombic
_space_group_IT_number 61
_space_group_name_Hall '-P 2ac 2ab'
_space_group_name_H-M_alt 'P b c a'
_atom_sites_solution_hydrogens geom
_audit_creation_method SHELXL-2018/3
_audit_update_record
;
2025-03-10 deposited with the CCDC.	2025-05-08 downloaded from the CCDC.
;
_cell_angle_alpha 90
_cell_angle_beta 90
_cell_angle_gamma 90
_cell_formula_units_Z 8
_cell_length_a 11.2774(4)
_cell_length_b 13.9041(4)
_cell_length_c 18.6426(5)
_cell_measurement_reflns_used 3306
_cell_measurement_temperature 296(2)
_cell_measurement_theta_max 23.38
_cell_measurement_theta_min 2.18
_cell_volume 2923.20(15)
_computing_cell_refinement 'Bruker SAINT'
_computing_data_collection 'Bruker APEX2'
_computing_data_reduction 'Bruker SAINT'
_computing_molecular_graphics 'Bruker SHELXTL'
_computing_publication_material 'Bruker SHELXTL'
_computing_structure_refinement 'SHELXL-2018/3 (Sheldrick, 2018)'
_computing_structure_solution 'SHELXS-97 (Sheldrick, 2008)'
_diffrn_ambient_temperature 296(2)
_diffrn_measured_fraction_theta_full 1.000
_diffrn_measured_fraction_theta_max 0.998
_diffrn_measurement_device_type 'Bruker APEX-II CCD'
_diffrn_measurement_method '\f and \w scans'
_diffrn_radiation_type MoK\a
_diffrn_radiation_wavelength 0.71073
_diffrn_reflns_av_R_equivalents 0.0541
_diffrn_reflns_av_unetI/netI 0.0547
_diffrn_reflns_Laue_measured_fraction_full 1.000
_diffrn_reflns_Laue_measured_fraction_max 0.998
_diffrn_reflns_limit_h_max 12
_diffrn_reflns_limit_h_min -15
_diffrn_reflns_limit_k_max 15
_diffrn_reflns_limit_k_min -18
_diffrn_reflns_limit_l_max 24
_diffrn_reflns_limit_l_min -20
_diffrn_reflns_number 18355
_diffrn_reflns_point_group_measured_fraction_full 1.000
_diffrn_reflns_point_group_measured_fraction_max 0.998
_diffrn_reflns_theta_full 25.242
_diffrn_reflns_theta_max 28.293
_diffrn_reflns_theta_min 2.185
_exptl_absorpt_coefficient_mu 0.084
_exptl_absorpt_correction_T_max 0.2660
_exptl_absorpt_correction_T_min 0.2344
_exptl_absorpt_correction_type multi-scan
_exptl_absorpt_process_details SADABS
_exptl_crystal_colour dark-blue
_exptl_crystal_density_diffrn 1.206
_exptl_crystal_description block
_exptl_crystal_F_000 1144
_exptl_crystal_size_max 0.55
_exptl_crystal_size_mid 0.40
_exptl_crystal_size_min 0.40
_refine_diff_density_max 0.135
_refine_diff_density_min -0.145
_refine_diff_density_rms 0.031
_refine_ls_extinction_coef 0.0031(5)
_refine_ls_extinction_expression Fc^*^=kFc[1+0.001xFc^2^\l^3^/sin(2\q)]^-1/4^
_refine_ls_extinction_method 'SHELXL-2018/3 (Sheldrick 2018)'
_refine_ls_goodness_of_fit_ref 0.875
_refine_ls_hydrogen_treatment constr
_refine_ls_matrix_type full
_refine_ls_number_parameters 178
_refine_ls_number_reflns 3618
_refine_ls_number_restraints 0
_refine_ls_restrained_S_all 0.875
_refine_ls_R_factor_all 0.0990
_refine_ls_R_factor_gt 0.0405
_refine_ls_shift/su_max 0.000
_refine_ls_shift/su_mean 0.000
_refine_ls_structure_factor_coef Fsqd
_refine_ls_weighting_details 'w=1/[\s^2^(Fo^2^)+(0.0538P)^2^] where P=(Fo^2^+2Fc^2^)/3'
_refine_ls_weighting_scheme calc
_refine_ls_wR_factor_gt 0.0973
_refine_ls_wR_factor_ref 0.1135
_reflns_Friedel_coverage 0.000
_reflns_number_gt 1750
_reflns_number_total 3618
_reflns_threshold_expression 'I > 2\s(I)'
_cod_data_source_file d5cp01102g2.cif
_cod_data_source_block 2014s
_cod_database_code 7250362
_shelx_shelxl_version_number 2018/3
_shelx_space_group_comment
; 
The symmetry employed for this shelxl refinement is uniquely defined 
by the following loop, which should always be used as a source of 
symmetry information in preference to the above space-group names. 
They are only intended as comments. 
;

loop_
_space_group_symop_operation_xyz
'x, y, z'
'-x+1/2, -y, z+1/2'
'-x, y+1/2, -z+1/2'
'x+1/2, -y+1/2, -z'
'-x, -y, -z'
'x-1/2, y, -z-1/2'
'x, -y-1/2, z-1/2'
'-x-1/2, y-1/2, z'

loop_
_atom_site_label
_atom_site_type_symbol
_atom_site_fract_x
_atom_site_fract_y
_atom_site_fract_z
_atom_site_U_iso_or_equiv
_atom_site_adp_type
_atom_site_occupancy
_atom_site_site_symmetry_order
_atom_site_calc_flag
_atom_site_refinement_flags_posn
_atom_site_refinement_flags_adp
_atom_site_refinement_flags_occupancy
_atom_site_disorder_assembly
_atom_site_disorder_group
O1 O 0.14168(11) 0.08126(8) 0.59223(6) 0.0662(4) Uani 1 1 d . . . . .
N2 N 0.20283(11) 0.03988(8) 0.54293(6) 0.0474(3) Uani 1 1 d . . . . .
C3 C 0.21770(14) 0.08386(10) 0.46987(8) 0.0473(4) Uani 1 1 d . . . . .
C4 C 0.30423(16) 0.16746(11) 0.47967(10) 0.0666(5) Uani 1 1 d . . . . .
H4A H 0.378507 0.143430 0.497327 0.100 Uiso 1 1 calc R U . . .
H4B H 0.271978 0.212575 0.513425 0.100 Uiso 1 1 calc R U . . .
H4C H 0.316548 0.198882 0.434430 0.100 Uiso 1 1 calc R U . . .
C5 C 0.09898(16) 0.11996(12) 0.44242(10) 0.0692(5) Uani 1 1 d . . . . .
H5A H 0.107145 0.140346 0.393473 0.104 Uiso 1 1 calc R U . . .
H5B H 0.073197 0.173211 0.471247 0.104 Uiso 1 1 calc R U . . .
H5C H 0.041553 0.069126 0.445197 0.104 Uiso 1 1 calc R U . . .
C6 C 0.27070(14) -0.00249(9) 0.42796(8) 0.0464(4) Uani 1 1 d . . . . .
C7 C 0.36928(16) 0.02308(12) 0.37616(9) 0.0668(5) Uani 1 1 d . . . . .
H7A H 0.395502 -0.033935 0.351833 0.100 Uiso 1 1 calc R U . . .
H7B H 0.434394 0.050708 0.402157 0.100 Uiso 1 1 calc R U . . .
H7C H 0.340424 0.068683 0.341657 0.100 Uiso 1 1 calc R U . . .
C8 C 0.17878(17) -0.06529(12) 0.39097(9) 0.0674(5) Uani 1 1 d . . . . .
H8A H 0.145892 -0.031224 0.350846 0.101 Uiso 1 1 calc R U . . .
H8B H 0.116723 -0.080863 0.424257 0.101 Uiso 1 1 calc R U . . .
H8C H 0.215688 -0.123442 0.374470 0.101 Uiso 1 1 calc R U . . .
N9 N 0.32051(11) -0.06094(8) 0.48832(6) 0.0469(3) Uani 1 1 d . . . . .
O10 O 0.39187(10) -0.13100(7) 0.47732(6) 0.0649(4) Uani 1 1 d . . . . .
C11 C 0.27162(13) -0.03808(10) 0.55170(7) 0.0432(4) Uani 1 1 d . . . . .
C12 C 0.29326(13) -0.08720(10) 0.61789(8) 0.0451(4) Uani 1 1 d . . . . .
C13 C 0.26000(16) -0.06018(11) 0.68750(8) 0.0579(4) Uani 1 1 d . . . . .
H13 H 0.215402 -0.005691 0.697956 0.070 Uiso 1 1 calc R U . . .
N14 N 0.29919(14) -0.12088(9) 0.73647(7) 0.0647(4) Uani 1 1 d . . . . .
N15 N 0.35712(12) -0.18962(8) 0.69846(7) 0.0542(4) Uani 1 1 d . . . . .
C16 C 0.41383(16) -0.26907(11) 0.73629(9) 0.0623(5) Uani 1 1 d . . . . .
H16A H 0.418593 -0.324038 0.704374 0.075 Uiso 1 1 calc R U . . .
H16B H 0.364878 -0.287223 0.776871 0.075 Uiso 1 1 calc R U . . .
C17 C 0.53511(16) -0.24537(11) 0.76247(9) 0.0699(5) Uani 1 1 d . . . . .
H17A H 0.532309 -0.185685 0.789365 0.084 Uiso 1 1 calc R U . . .
H17B H 0.587135 -0.235759 0.721661 0.084 Uiso 1 1 calc R U . . .
C18 C 0.58544(17) -0.32387(13) 0.80968(11) 0.0876(6) Uani 1 1 d . . . . .
H18A H 0.586124 -0.383513 0.783748 0.131 Uiso 1 1 calc R U . . .
H18B H 0.537223 -0.330533 0.851828 0.131 Uiso 1 1 calc R U . . .
H18C H 0.664916 -0.307377 0.823434 0.131 Uiso 1 1 calc R U . . .
C19 C 0.35623(14) -0.17164(10) 0.62809(8) 0.0498(4) Uani 1 1 d . . . . .
H19 H 0.391362 -0.208900 0.592525 0.060 Uiso 1 1 calc R U . . .

loop_
_atom_site_aniso_label
_atom_site_aniso_U_11
_atom_site_aniso_U_22
_atom_site_aniso_U_33
_atom_site_aniso_U_23
_atom_site_aniso_U_13
_atom_site_aniso_U_12
O1 0.0696(9) 0.0697(7) 0.0591(7) -0.0099(6) 0.0135(6) 0.0175(6)
N2 0.0486(8) 0.0460(7) 0.0475(8) -0.0034(6) 0.0055(6) 0.0044(6)
C3 0.0507(10) 0.0419(8) 0.0494(9) 0.0031(7) 0.0014(8) 0.0057(7)
C4 0.0731(13) 0.0468(9) 0.0801(12) -0.0002(8) 0.0044(10) -0.0045(9)
C5 0.0639(12) 0.0736(11) 0.0700(12) 0.0046(9) -0.0067(10) 0.0193(10)
C6 0.0530(10) 0.0448(8) 0.0415(8) 0.0040(7) 0.0018(8) 0.0039(7)
C7 0.0747(13) 0.0662(11) 0.0596(11) 0.0133(9) 0.0179(10) 0.0094(9)
C8 0.0787(14) 0.0622(11) 0.0612(11) -0.0095(9) -0.0096(10) -0.0008(9)
N9 0.0520(8) 0.0421(7) 0.0465(8) 0.0010(6) 0.0042(6) 0.0064(6)
O10 0.0778(9) 0.0543(7) 0.0627(7) 0.0026(5) 0.0116(6) 0.0237(6)
C11 0.0446(9) 0.0405(8) 0.0444(9) -0.0025(7) 0.0026(7) -0.0003(7)
C12 0.0481(10) 0.0442(8) 0.0431(9) 0.0002(7) -0.0005(7) -0.0059(7)
C13 0.0700(12) 0.0544(9) 0.0495(10) 0.0003(8) 0.0018(9) 0.0027(8)
N14 0.0809(12) 0.0648(9) 0.0483(8) 0.0003(7) 0.0011(8) 0.0012(8)
N15 0.0648(10) 0.0501(7) 0.0477(8) 0.0065(7) -0.0075(7) -0.0063(7)
C16 0.0738(13) 0.0559(9) 0.0573(10) 0.0109(8) -0.0149(9) -0.0104(9)
C17 0.0606(13) 0.0747(11) 0.0742(12) 0.0141(9) -0.0023(10) -0.0082(10)
C18 0.0643(13) 0.1027(14) 0.0957(14) 0.0339(12) -0.0140(11) -0.0071(11)
C19 0.0567(10) 0.0508(9) 0.0419(9) -0.0002(7) -0.0029(8) -0.0050(8)

loop_
_atom_type_symbol
_atom_type_description
_atom_type_scat_dispersion_real
_atom_type_scat_dispersion_imag
_atom_type_scat_source
C C 0.0033 0.0016 'International Tables Vol C Tables 4.2.6.8 and 6.1.1.4'
H H 0.0000 0.0000 'International Tables Vol C Tables 4.2.6.8 and 6.1.1.4'
N N 0.0061 0.0033 'International Tables Vol C Tables 4.2.6.8 and 6.1.1.4'
O O 0.0106 0.0060 'International Tables Vol C Tables 4.2.6.8 and 6.1.1.4'

loop_
_geom_angle_atom_site_label_1
_geom_angle_atom_site_label_2
_geom_angle_atom_site_label_3
_geom_angle
_geom_angle_site_symmetry_1
_geom_angle_site_symmetry_3
_geom_angle_publ_flag
O1 N2 C11 125.75(12) . . ?
O1 N2 C3 121.74(11) . . ?
C11 N2 C3 111.99(11) . . ?
N2 C3 C5 109.97(13) . . ?
N2 C3 C4 105.80(12) . . ?
C5 C3 C4 110.60(13) . . ?
N2 C3 C6 100.63(10) . . ?
C5 C3 C6 115.19(13) . . ?
C4 C3 C6 113.74(13) . . ?
N9 C6 C7 109.34(12) . . ?
N9 C6 C8 106.55(11) . . ?
C7 C6 C8 110.24(13) . . ?
N9 C6 C3 100.72(11) . . ?
C7 C6 C3 114.96(12) . . ?
C8 C6 C3 114.20(13) . . ?
O10 N9 C11 125.41(12) . . ?
O10 N9 C6 121.91(11) . . ?
C11 N9 C6 112.27(12) . . ?
N9 C11 N2 108.74(12) . . ?
N9 C11 C12 125.17(13) . . ?
N2 C11 C12 126.05(13) . . ?
C19 C12 C13 103.73(13) . . ?
C19 C12 C11 127.59(13) . . ?
C13 C12 C11 128.64(14) . . ?
N14 C13 C12 112.29(14) . . ?
C13 N14 N15 104.50(13) . . ?
C19 N15 N14 112.17(12) . . ?
C19 N15 C16 128.32(14) . . ?
N14 N15 C16 119.48(13) . . ?
N15 C16 C17 113.18(13) . . ?
C16 C17 C18 112.06(14) . . ?
N15 C19 C12 107.29(13) . . ?

loop_
_geom_bond_atom_site_label_1
_geom_bond_atom_site_label_2
_geom_bond_distance
_geom_bond_site_symmetry_2
_geom_bond_publ_flag
O1 N2 1.2851(14) . ?
N2 C11 1.3429(18) . ?
N2 C3 1.5024(19) . ?
C3 C5 1.519(2) . ?
C3 C4 1.529(2) . ?
C3 C6 1.5522(19) . ?
C6 N9 1.4973(18) . ?
C6 C7 1.515(2) . ?
C6 C8 1.521(2) . ?
N9 O10 1.2801(14) . ?
N9 C11 1.3421(17) . ?
C11 C12 1.431(2) . ?
C12 C19 1.385(2) . ?
C12 C13 1.402(2) . ?
C13 N14 1.3196(19) . ?
N14 N15 1.3572(17) . ?
N15 C19 1.3357(18) . ?
N15 C16 1.4583(18) . ?
C16 C17 1.489(2) . ?
C17 C18 1.513(2) . ?
